data_4070354
loop_
_publ_author_name
'Spasyuk, Denis M.'
'Zargarian, Davit'
'van der Est, Art'

_publ_section_title
;
 New POCN-Type Pincer Complexes of Nickel(II) and Nickel(III)
;
_journal_issue 22
_journal_name_full Organometallics
_journal_page_first 6531
_journal_paper_doi 10.1021/om900751f
_journal_volume 28
_journal_year 2009
_chemical_compound_source 'Synthesized by the authors. See text'
_chemical_formula_moiety 'C17 H29 Br2 N Ni O P'
_chemical_formula_sum 'C17 H29 Br2 N Ni O P'
_chemical_formula_weight 512.91
_chemical_name_systematic
; 
 ? 
;
_space_group_IT_number 14
_symmetry_cell_setting monoclinic
_symmetry_space_group_name_Hall '-P 2ybc'
_symmetry_space_group_name_H-M 'P 1 21/c 1'
_atom_sites_solution_hydrogens geom
_atom_sites_solution_primary direct
_atom_sites_solution_secondary difmap
_audit_creation_method SHELXL-97
_cell_angle_alpha 90.00
_cell_angle_beta 104.7700(10)
_cell_angle_gamma 90.00
_cell_formula_units_Z 4
_cell_length_a 8.1481(2)
_cell_length_b 19.8813(4)
_cell_length_c 12.9752(3)
_cell_measurement_reflns_used 25300
_cell_measurement_temperature 150(2)
_cell_measurement_theta_max 67.44
_cell_measurement_theta_min 4.16
_cell_volume 2032.46(8)
_computing_cell_refinement 'SMART (Bruker, 2003)'
_computing_data_collection 'SMART (Bruker, 2003)'
_computing_data_reduction 'SAINT (Bruker, 2004)'
_computing_molecular_graphics 'SHELXTL (Bruker, 1997)'
_computing_publication_material 'UdMX (local program)'
_computing_structure_refinement 'SHELXL97 (Sheldrick, 1997)'
_computing_structure_solution 'SHELXS97 (Sheldrick, 1997)'
_diffrn_ambient_temperature 150(2)
_diffrn_detector_area_resol_mean 5.5
_diffrn_measured_fraction_theta_full 0.988
_diffrn_measured_fraction_theta_max 0.988
_diffrn_measurement_device_type 'Bruker Microstar'
_diffrn_measurement_method \w
_diffrn_radiation_monochromator 'Helios optics'
_diffrn_radiation_source 'Micro source'
_diffrn_radiation_type CuK\a
_diffrn_radiation_wavelength 1.54178
_diffrn_reflns_av_R_equivalents 0.000
_diffrn_reflns_av_sigmaI/netI 0.0204
_diffrn_reflns_limit_h_max 9
_diffrn_reflns_limit_h_min -9
_diffrn_reflns_limit_k_max 23
_diffrn_reflns_limit_k_min -22
_diffrn_reflns_limit_l_max 15
_diffrn_reflns_limit_l_min -15
_diffrn_reflns_number 32371
_diffrn_reflns_theta_full 67.84
_diffrn_reflns_theta_max 67.84
_diffrn_reflns_theta_min 4.17
_diffrn_standards_decay_% 0.00
_diffrn_standards_number 5
_exptl_absorpt_coefficient_mu 6.743
_exptl_absorpt_correction_T_max 0.395
_exptl_absorpt_correction_T_min 0.293
_exptl_absorpt_correction_type multi-scan
_exptl_absorpt_process_details 'Sadabs (Sheldrick,1996)'
_exptl_crystal_colour black
_exptl_crystal_density_diffrn 1.676
_exptl_crystal_density_method 'not measured'
_exptl_crystal_description block
_exptl_crystal_F_000 1036
_exptl_crystal_size_max 0.16
_exptl_crystal_size_mid 0.15
_exptl_crystal_size_min 0.14
_refine_diff_density_max 0.349
_refine_diff_density_min -0.300
_refine_diff_density_rms 0.057
_refine_ls_extinction_method none
_refine_ls_goodness_of_fit_ref 1.133
_refine_ls_hydrogen_treatment constr
_refine_ls_matrix_type full
_refine_ls_number_parameters 214
_refine_ls_number_reflns 3647
_refine_ls_number_restraints 0
_refine_ls_restrained_S_all 1.133
_refine_ls_R_factor_all 0.0221
_refine_ls_R_factor_gt 0.0220
_refine_ls_shift/su_max 0.001
_refine_ls_shift/su_mean 0.000
_refine_ls_structure_factor_coef Fsqd
_refine_ls_weighting_details 'calc w=1/[\s^2^(Fo^2^)+(0.0268P)^2^+1.1471P] where P=(Fo^2^+2Fc^2^)/3'
_refine_ls_weighting_scheme calc
_refine_ls_wR_factor_gt 0.0580
_refine_ls_wR_factor_ref 0.0581
_reflns_number_gt 3613
_reflns_number_total 3647
_reflns_threshold_expression I>2\s(I)
_cod_data_source_file om900751f_si_001.cif
_cod_data_source_block 5c
_cod_depositor_comments
;
The following automatic conversions were performed:

'_symmetry_cell_setting' value 'Monoclinic' changed to 'monoclinic'
according to /home/saulius/struct/CIF-dictionaries/cif_core.dic
dictionary named 'cif_core.dic' version 2.4.2 from
2011-04-26.

'_geom_bond_publ_flag' value 'Y' changed to 'y'
according to /home/saulius/struct/CIF-dictionaries/cif_core.dic
dictionary named 'cif_core.dic' version 2.4.2 from 2011-04-26 (25
times).

'_geom_angle_publ_flag' value 'Y' changed to 'y' according
to /home/saulius/struct/CIF-dictionaries/cif_core.dic dictionary
named 'cif_core.dic' version 2.4.2 from 2011-04-26 (44
times).

'_geom_torsion_publ_flag' value 'Y' changed to 'y' according
to /home/saulius/struct/CIF-dictionaries/cif_core.dic dictionary
named 'cif_core.dic' version 2.4.2 from 2011-04-26 (74 times).

Automatic conversion script
Id: cif_fix_values 1715 2011-07-08 13:25:40Z adriana 
;
_cod_original_sg_symbol_H-M P21/c
_cod_database_code 4070354

loop_
_symmetry_equiv_pos_as_xyz
'x, y, z'
'-x, y+1/2, -z+1/2'
'-x, -y, -z'
'x, -y-1/2, z-1/2'

loop_
_atom_site_label
_atom_site_type_symbol
_atom_site_fract_x
_atom_site_fract_y
_atom_site_fract_z
_atom_site_U_iso_or_equiv
_atom_site_adp_type
_atom_site_occupancy
_atom_site_symmetry_multiplicity
_atom_site_calc_flag
_atom_site_refinement_flags
Ni1 Ni 0.02722(4) 0.375156(15) 0.72684(2) 0.02278(9) Uani 1 1 d .
Br1 Br -0.10162(3) 0.268125(10) 0.723876(18) 0.03605(8) Uani 1 1 d .
Br2 Br 0.20065(3) 0.369010(10) 0.596873(15) 0.02937(7) Uani 1 1 d .
P1 P 0.23385(6) 0.34853(2) 0.86738(4) 0.02299(11) Uani 1 1 d .
O1 O 0.33823(16) 0.41879(7) 0.90620(10) 0.0277(3) Uani 1 1 d .
N1 N -0.17820(19) 0.42634(8) 0.63299(12) 0.0258(3) Uani 1 1 d .
C1 C 0.1119(2) 0.46205(9) 0.76976(14) 0.0237(4) Uani 1 1 d .
C2 C 0.2554(2) 0.47427(9) 0.85142(15) 0.0249(4) Uani 1 1 d .
C3 C 0.3157(2) 0.53883(10) 0.87681(16) 0.0292(4) Uani 1 1 d .
H3 H 0.4131 0.5469 0.9337 0.035 Uiso 1 1 calc R
C4 C 0.2285(3) 0.59159(10) 0.81606(16) 0.0309(4) Uani 1 1 d .
H4 H 0.2682 0.6363 0.8317 0.037 Uiso 1 1 calc R
C5 C 0.0849(2) 0.58049(10) 0.73301(16) 0.0296(4) Uani 1 1 d .
H5 H 0.0273 0.6173 0.6928 0.036 Uiso 1 1 calc R
C6 C 0.0260(2) 0.51504(10) 0.70913(15) 0.0258(4) Uani 1 1 d .
C7 C -0.1183(2) 0.49592(10) 0.61694(15) 0.0277(4) Uani 1 1 d .
H7A H -0.0810 0.4976 0.5501 0.033 Uiso 1 1 calc R
H7B H -0.2128 0.5282 0.6107 0.033 Uiso 1 1 calc R
C8 C -0.3213(2) 0.42828(11) 0.68675(17) 0.0334(4) Uani 1 1 d .
H8A H -0.3433 0.3818 0.7071 0.040 Uiso 1 1 calc R
H8B H -0.4248 0.4441 0.6343 0.040 Uiso 1 1 calc R
C9 C -0.2930(3) 0.47248(13) 0.78518(19) 0.0424(5) Uani 1 1 d .
H9A H -0.1893 0.4583 0.8373 0.064 Uiso 1 1 calc R
H9B H -0.3900 0.4682 0.8165 0.064 Uiso 1 1 calc R
H9C H -0.2817 0.5195 0.7652 0.064 Uiso 1 1 calc R
C10 C -0.2405(3) 0.39170(11) 0.52693(16) 0.0327(4) Uani 1 1 d .
H10A H -0.2891 0.3476 0.5389 0.039 Uiso 1 1 calc R
H10B H -0.1418 0.3829 0.4975 0.039 Uiso 1 1 calc R
C11 C -0.3738(3) 0.43048(12) 0.44355(18) 0.0386(5) Uani 1 1 d .
H11A H -0.4794 0.4332 0.4664 0.058 Uiso 1 1 calc R
H11B H -0.3953 0.4071 0.3749 0.058 Uiso 1 1 calc R
H11C H -0.3321 0.4760 0.4360 0.058 Uiso 1 1 calc R
C12 C 0.1624(3) 0.32270(11) 0.98390(15) 0.0311(4) Uani 1 1 d .
H12 H 0.1163 0.2760 0.9706 0.037 Uiso 1 1 calc R
C13 C 0.0186(3) 0.36811(14) 0.9972(2) 0.0463(6) Uani 1 1 d .
H13A H -0.0200 0.3534 1.0592 0.069 Uiso 1 1 calc R
H13B H -0.0759 0.3655 0.9332 0.069 Uiso 1 1 calc R
H13C H 0.0593 0.4146 1.0079 0.069 Uiso 1 1 calc R
C14 C 0.3064(3) 0.32122(12) 1.08611(16) 0.0401(5) Uani 1 1 d .
H14A H 0.3591 0.3658 1.0987 0.060 Uiso 1 1 calc R
H14B H 0.3916 0.2881 1.0787 0.060 Uiso 1 1 calc R
H14C H 0.2607 0.3089 1.1464 0.060 Uiso 1 1 calc R
C15 C 0.3966(2) 0.29009(10) 0.84753(15) 0.0290(4) Uani 1 1 d .
H15 H 0.3990 0.2942 0.7711 0.035 Uiso 1 1 calc R
C16 C 0.5762(3) 0.30614(12) 0.91417(19) 0.0408(5) Uani 1 1 d .
H16A H 0.5861 0.2942 0.9888 0.061 Uiso 1 1 calc R
H16B H 0.5986 0.3543 0.9091 0.061 Uiso 1 1 calc R
H16C H 0.6588 0.2802 0.8872 0.061 Uiso 1 1 calc R
C17 C 0.3475(3) 0.21698(11) 0.86388(18) 0.0376(5) Uani 1 1 d .
H17A H 0.4224 0.1864 0.8380 0.056 Uiso 1 1 calc R
H17B H 0.2296 0.2091 0.8242 0.056 Uiso 1 1 calc R
H17C H 0.3591 0.2088 0.9399 0.056 Uiso 1 1 calc R

loop_
_atom_site_aniso_label
_atom_site_aniso_U_11
_atom_site_aniso_U_22
_atom_site_aniso_U_33
_atom_site_aniso_U_23
_atom_site_aniso_U_13
_atom_site_aniso_U_12
Ni1 0.02259(16) 0.01811(17) 0.02691(17) -0.00007(11) 0.00497(13) -0.00111(11)
Br1 0.03715(13) 0.02122(13) 0.04509(14) 0.00207(8) 0.00187(10) -0.00752(8)
Br2 0.03205(12) 0.02918(13) 0.02829(12) 0.00216(7) 0.01031(9) 0.00559(8)
P1 0.0239(2) 0.0194(2) 0.0254(2) 0.00090(17) 0.00586(18) 0.00002(17)
O1 0.0262(6) 0.0210(7) 0.0323(7) 0.0015(5) 0.0007(5) -0.0005(5)
N1 0.0237(7) 0.0212(8) 0.0316(8) 0.0004(6) 0.0055(6) -0.0014(6)
C1 0.0244(9) 0.0176(9) 0.0301(9) -0.0016(7) 0.0090(7) -0.0002(7)
C2 0.0246(9) 0.0208(9) 0.0299(9) 0.0007(7) 0.0080(7) 0.0021(7)
C3 0.0279(9) 0.0245(10) 0.0330(10) -0.0043(8) 0.0037(8) -0.0031(8)
C4 0.0326(10) 0.0198(10) 0.0398(11) -0.0037(8) 0.0082(8) -0.0020(8)
C5 0.0312(10) 0.0198(10) 0.0372(10) 0.0005(8) 0.0074(8) 0.0033(8)
C6 0.0248(9) 0.0226(10) 0.0307(9) 0.0002(7) 0.0087(7) 0.0011(7)
C7 0.0258(9) 0.0234(10) 0.0328(10) 0.0021(7) 0.0055(8) -0.0004(7)
C8 0.0223(9) 0.0332(11) 0.0457(12) 0.0062(9) 0.0105(8) 0.0005(8)
C9 0.0371(11) 0.0478(14) 0.0482(13) 0.0015(10) 0.0214(10) 0.0057(10)
C10 0.0302(10) 0.0276(11) 0.0352(10) -0.0032(8) -0.0009(8) -0.0016(8)
C11 0.0328(11) 0.0339(12) 0.0412(11) -0.0003(9) -0.0051(9) -0.0019(9)
C12 0.0353(10) 0.0302(11) 0.0291(9) 0.0016(8) 0.0107(8) -0.0040(8)
C13 0.0406(13) 0.0593(16) 0.0443(13) 0.0018(11) 0.0210(11) 0.0047(11)
C14 0.0477(13) 0.0436(13) 0.0284(10) 0.0038(9) 0.0082(9) -0.0007(10)
C15 0.0327(10) 0.0263(10) 0.0286(9) 0.0035(7) 0.0089(8) 0.0066(8)
C16 0.0315(11) 0.0389(13) 0.0516(13) 0.0030(10) 0.0096(9) 0.0072(9)
C17 0.0486(13) 0.0244(11) 0.0392(11) 0.0014(9) 0.0100(10) 0.0067(9)

loop_
_atom_type_symbol
_atom_type_description
_atom_type_scat_dispersion_real
_atom_type_scat_dispersion_imag
_atom_type_scat_source
C C 0.0181 0.0091 'International Tables Vol C Tables 4.2.6.8 and 6.1.1.4'
H H 0.0000 0.0000 'International Tables Vol C Tables 4.2.6.8 and 6.1.1.4'
N N 0.0311 0.0180 'International Tables Vol C Tables 4.2.6.8 and 6.1.1.4'
O O 0.0492 0.0322 'International Tables Vol C Tables 4.2.6.8 and 6.1.1.4'
P P 0.2955 0.4335 'International Tables Vol C Tables 4.2.6.8 and 6.1.1.4'
Ni Ni -3.0029 0.5091 'International Tables Vol C Tables 4.2.6.8 and 6.1.1.4'
Br Br -0.6763 1.2805 'International Tables Vol C Tables 4.2.6.8 and 6.1.1.4'

loop_
_geom_angle_atom_site_label_1
_geom_angle_atom_site_label_2
_geom_angle_atom_site_label_3
_geom_angle
_geom_angle_publ_flag
C1 NI1 N1 84.47(7) y
C1 NI1 P1 80.31(6) y
N1 NI1 P1 159.42(5) y
C1 NI1 BR1 162.27(6) y
N1 NI1 BR1 98.25(4) y
P1 NI1 BR1 92.266(17) y
C1 NI1 BR2 90.98(5) y
N1 NI1 BR2 98.09(4) y
P1 NI1 BR2 95.956(17) y
BR1 NI1 BR2 105.871(13 y
O1 P1 C12 103.54(8) y
O1 P1 C15 104.21(8) y
C12 P1 C15 109.46(9) y
O1 P1 NI1 105.97(5) y
C12 P1 NI1 114.47(7) y
C15 P1 NI1 117.60(6) y
C2 O1 P1 111.79(11) y
C7 N1 C8 111.03(15) y
C7 N1 C10 109.92(15) y
C8 N1 C10 108.37(15) y
C7 N1 NI1 107.02(11) y
C8 N1 NI1 110.25(12) y
C10 N1 NI1 110.26(12) y
C2 C1 C6 120.28(17) y
C2 C1 NI1 124.00(14) y
C6 C1 NI1 115.61(14) y
C3 C2 C1 121.61(17) y
C3 C2 O1 121.18(17) y
C1 C2 O1 117.21(16) y
C2 C3 C4 117.71(18) y
C2 C3 H3 121.1 ?
C4 C3 H3 121.1 ?
C5 C4 C3 121.70(18) y
C5 C4 H4 119.1 ?
C3 C4 H4 119.1 ?
C4 C5 C6 119.60(18) y
C4 C5 H5 120.2 ?
C6 C5 H5 120.2 ?
C1 C6 C5 119.08(17) y
C1 C6 C7 116.01(17) y
C5 C6 C7 124.77(17) y
C6 C7 N1 109.91(15) y
C6 C7 H7A 109.7 ?
N1 C7 H7A 109.7 ?
C6 C7 H7B 109.7 ?
N1 C7 H7B 109.7 ?
H7A C7 H7B 108.2 ?
N1 C8 C9 115.83(17) y
N1 C8 H8A 108.3 ?
C9 C8 H8A 108.3 ?
N1 C8 H8B 108.3 ?
C9 C8 H8B 108.3 ?
H8A C8 H8B 107.4 ?
C8 C9 H9A 109.5 ?
C8 C9 H9B 109.5 ?
H9A C9 H9B 109.5 ?
C8 C9 H9C 109.5 ?
H9A C9 H9C 109.5 ?
H9B C9 H9C 109.5 ?
N1 C10 C11 115.35(17) y
N1 C10 H10A 108.4 ?
C11 C10 H10A 108.4 ?
N1 C10 H10B 108.4 ?
C11 C10 H10B 108.4 ?
H10A C10 H10B 107.5 ?
C10 C11 H11A 109.5 ?
C10 C11 H11B 109.5 ?
H11A C11 H11B 109.5 ?
C10 C11 H11C 109.5 ?
H11A C11 H11C 109.5 ?
H11B C11 H11C 109.5 ?
C13 C12 C14 110.77(18) y
C13 C12 P1 110.11(15) y
C14 C12 P1 112.77(14) y
C13 C12 H12 107.7 ?
C14 C12 H12 107.7 ?
P1 C12 H12 107.7 ?
C12 C13 H13A 109.5 ?
C12 C13 H13B 109.5 ?
H13A C13 H13B 109.5 ?
C12 C13 H13C 109.5 ?
H13A C13 H13C 109.5 ?
H13B C13 H13C 109.5 ?
C12 C14 H14A 109.5 ?
C12 C14 H14B 109.5 ?
H14A C14 H14B 109.5 ?
C12 C14 H14C 109.5 ?
H14A C14 H14C 109.5 ?
H14B C14 H14C 109.5 ?
C16 C15 C17 111.36(17) y
C16 C15 P1 114.23(15) y
C17 C15 P1 110.95(14) y
C16 C15 H15 106.6 ?
C17 C15 H15 106.6 ?
P1 C15 H15 106.6 ?
C15 C16 H16A 109.5 ?
C15 C16 H16B 109.5 ?
H16A C16 H16B 109.5 ?
C15 C16 H16C 109.5 ?
H16A C16 H16C 109.5 ?
H16B C16 H16C 109.5 ?
C15 C17 H17A 109.5 ?
C15 C17 H17B 109.5 ?
H17A C17 H17B 109.5 ?
C15 C17 H17C 109.5 ?
H17A C17 H17C 109.5 ?
H17B C17 H17C 109.5 ?

loop_
_geom_bond_atom_site_label_1
_geom_bond_atom_site_label_2
_geom_bond_distance
_geom_bond_publ_flag
Ni1 C1 1.8907(19) y
Ni1 N1 2.0690(16) y
Ni1 P1 2.2078(5) y
Ni1 Br1 2.3688(4) y
Ni1 Br2 2.4638(3) y
P1 O1 1.6461(14) y
P1 C12 1.8268(19) y
P1 C15 1.8301(19) y
O1 C2 1.390(2) y
N1 C7 1.499(2) y
N1 C8 1.504(2) y
N1 C10 1.506(2) y
C1 C2 1.385(3) y
C1 C6 1.392(3) y
C2 C3 1.384(3) y
C3 C4 1.393(3) y
C3 H3 0.95 ?
C4 C5 1.392(3) y
C4 H4 0.95 ?
C5 C6 1.394(3) y
C5 H5 0.95 ?
C6 C7 1.497(3) y
C7 H7a 0.99 ?
C7 H7b 0.99 ?
C8 C9 1.519(3) y
C8 H8a 0.99 ?
C8 H8b 0.99 ?
C9 H9a 0.98 ?
C9 H9b 0.98 ?
C9 H9c 0.98 ?
C10 C11 1.532(3) y
C10 H10a 0.99 ?
C10 H10b 0.99 ?
C11 H11a 0.98 ?
C11 H11b 0.98 ?
C11 H11c 0.98 ?
C12 C13 1.524(3) y
C12 C14 1.530(3) y
C12 H12 1 ?
C13 H13a 0.98 ?
C13 H13b 0.98 ?
C13 H13c 0.98 ?
C14 H14a 0.98 ?
C14 H14b 0.98 ?
C14 H14c 0.98 ?
C15 C16 1.531(3) y
C15 C17 1.536(3) y
C15 H15 1 ?
C16 H16a 0.98 ?
C16 H16b 0.98 ?
C16 H16c 0.98 ?
C17 H17a 0.98 ?
C17 H17b 0.98 ?
C17 H17c 0.98 ?

loop_
_geom_torsion_atom_site_label_1
_geom_torsion_atom_site_label_2
_geom_torsion_atom_site_label_3
_geom_torsion_atom_site_label_4
_geom_torsion
_geom_torsion_publ_flag
C1 NI1 P1 O1 -7.11(7) y
N1 NI1 P1 O1 -49.98(15) y
BR1 NI1 P1 O1 -170.91(5) y
BR2 NI1 P1 O1 82.87(5) y
C1 NI1 P1 C12 106.32(9) y
N1 NI1 P1 C12 63.45(16) y
BR1 NI1 P1 C12 -57.48(8) y
BR2 NI1 P1 C12 -163.70(8) y
C1 NI1 P1 C15 -123.07(9) y
N1 NI1 P1 C15 -165.94(15) y
BR1 NI1 P1 C15 73.13(8) y
BR2 NI1 P1 C15 -33.09(8) y
C12 P1 O1 C2 -112.39(13) y
C15 P1 O1 C2 133.13(12) y
NI1 P1 O1 C2 8.42(12) y
C1 NI1 N1 C7 22.18(12) y
P1 NI1 N1 C7 64.53(19) y
BR1 NI1 N1 C7 -175.47(11) y
BR2 NI1 N1 C7 -68.03(11) y
C1 NI1 N1 C8 -98.68(13) y
P1 NI1 N1 C8 -56.3(2) y
BR1 NI1 N1 C8 63.67(12) y
BR2 NI1 N1 C8 171.11(12) y
C1 NI1 N1 C10 141.70(13) y
P1 NI1 N1 C10 -175.94(11) y
BR1 NI1 N1 C10 -55.95(12) y
BR2 NI1 N1 C10 51.49(12) y
N1 NI1 C1 C2 171.77(16) y
P1 NI1 C1 C2 5.67(15) y
BR1 NI1 C1 C2 71.9(3) y
BR2 NI1 C1 C2 -90.21(15) y
N1 NI1 C1 C6 -12.06(14) y
P1 NI1 C1 C6 -178.16(14) y
BR1 NI1 C1 C6 -111.89(19) y
BR2 NI1 C1 C6 85.96(13) y
C6 C1 C2 C3 1.4(3) y
NI1 C1 C2 C3 177.40(14) y
C6 C1 C2 O1 -177.76(15) y
NI1 C1 C2 O1 -1.8(2) y
P1 O1 C2 C3 175.62(15) y
P1 O1 C2 C1 -5.2(2) y
C1 C2 C3 C4 -1.1(3) y
O1 C2 C3 C4 178.05(17) y
C2 C3 C4 C5 0.5(3) y
C3 C4 C5 C6 -0.2(3) y
C2 C1 C6 C5 -1.1(3) y
NI1 C1 C6 C5 -177.42(14) y
C2 C1 C6 C7 174.87(16) y
NI1 C1 C6 C7 -1.5(2) y
C4 C5 C6 C1 0.5(3) y
C4 C5 C6 C7 -175.06(18) y
C1 C6 C7 N1 20.4(2) y
C5 C6 C7 N1 -163.90(17) y
C8 N1 C7 C6 92.92(18) y
C10 N1 C7 C6 -147.18(15) y
NI1 N1 C7 C6 -27.44(17) y
C7 N1 C8 C9 -48.3(2) y
C10 N1 C8 C9 -169.15(18) y
NI1 N1 C8 C9 70.1(2) y
C7 N1 C10 C11 -53.0(2) y
C8 N1 C10 C11 68.5(2) y
NI1 N1 C10 C11 -170.75(15) y
O1 P1 C12 C13 73.08(17) y
C15 P1 C12 C13 -176.27(16) y
NI1 P1 C12 C13 -41.79(17) y
O1 P1 C12 C14 -51.21(17) y
C15 P1 C12 C14 59.45(18) y
NI1 P1 C12 C14 -166.07(13) y
O1 P1 C15 C16 25.91(16) y
C12 P1 C15 C16 -84.30(16) y
NI1 P1 C15 C16 142.82(13) y
O1 P1 C15 C17 152.78(14) y
C12 P1 C15 C17 42.57(17) y
NI1 P1 C15 C17 -90.31(14) y
